data_7048004
loop_
_publ_author_name
'Long, J\'er\^ome'
'Selikhov, Alexander N.'
'Mamontova, Ekaterina'
'Lyssenko, Konstantin A.'
'Guari, Yannick'
'Larionova, Joulia'
'Trifonov, Alexander A.'

_publ_section_title
;
 Single-molecule magnet behaviour in a Dy(iii) pentagonal bipyramidal
 complex with a quasi-linear Cl-Dy-Cl sequence.
;
_journal_issue 1
_journal_name_full 'Dalton transactions (Cambridge, England : 2003)'
_journal_page_first 35
_journal_page_last 39
_journal_paper_doi 10.1039/c8dt04098b
_journal_volume 48
_journal_year 2018
_chemical_formula_moiety '(C20 H40 Cl2 Dy O5), (C24 H20 B), 0.5 (C4 H7 O)'
_chemical_formula_sum 'C46 H63.5 B Cl2 Dy O5.5'
_chemical_formula_weight 948.67
_space_group_crystal_system triclinic
_space_group_IT_number 2
_space_group_name_Hall '-P 1'
_space_group_name_H-M_alt 'P -1'
_symmetry_space_group_name_Hall '-P 1'
_symmetry_space_group_name_H-M 'P -1'
_atom_sites_solution_hydrogens mixed
_audit_creation_method SHELXL-2016/6
_audit_update_record
;
2018-09-13 deposited with the CCDC.
2018-11-07 downloaded from the CCDC.
;
_cell_angle_alpha 79.4431(9)
_cell_angle_beta 79.7267(10)
_cell_angle_gamma 82.1866(9)
_cell_formula_units_Z 4
_cell_length_a 12.5166(5)
_cell_length_b 12.7218(5)
_cell_length_c 29.2642(12)
_cell_measurement_reflns_used 9987
_cell_measurement_temperature 120(2)
_cell_measurement_theta_max 25
_cell_measurement_theta_min 3
_cell_volume 4481.8(3)
_computing_cell_refinement 'Bruker SAINT'
_computing_data_collection 'Bruker APEX II'
_computing_data_reduction 'Bruker SAINT'
_computing_molecular_graphics 'Bruker SHELXTL'
_computing_publication_material 'Bruker SHELXTL'
_computing_structure_refinement 'SHELXL-97 (Sheldrick, 1997)'
_computing_structure_solution 'SHELXS-97 (Sheldrick, 1997)'
_diffrn_ambient_temperature 120(2)
_diffrn_measured_fraction_theta_full 1.000
_diffrn_measured_fraction_theta_max 1.000
_diffrn_measurement_device_type 'Bruker APEX II CCD area detector''
_diffrn_measurement_method 'omega scans'
_diffrn_radiation_type MoK\a
_diffrn_radiation_wavelength 0.71073
_diffrn_reflns_av_R_equivalents 0.0688
_diffrn_reflns_av_unetI/netI 0.0574
_diffrn_reflns_Laue_measured_fraction_full 1.000
_diffrn_reflns_Laue_measured_fraction_max 1.000
_diffrn_reflns_limit_h_max 17
_diffrn_reflns_limit_h_min -17
_diffrn_reflns_limit_k_max 17
_diffrn_reflns_limit_k_min -17
_diffrn_reflns_limit_l_max 39
_diffrn_reflns_limit_l_min -39
_diffrn_reflns_number 109457
_diffrn_reflns_point_group_measured_fraction_full 1.000
_diffrn_reflns_point_group_measured_fraction_max 1.000
_diffrn_reflns_theta_full 25.242
_diffrn_reflns_theta_max 29.000
_diffrn_reflns_theta_min 1.434
_exptl_absorpt_coefficient_mu 1.831
_exptl_absorpt_correction_T_max 0.649
_exptl_absorpt_correction_T_min 0.533
_exptl_absorpt_correction_type multi-scan
_exptl_absorpt_process_details
;
 SADABS 2016/2: Krause, L., Herbst-Irmer, R., Sheldrick G.M. & Stalke D.,
 J. Appl. Cryst. 48 (2015) 3-10
;
_exptl_crystal_colour colorless
_exptl_crystal_density_diffrn 1.406
_exptl_crystal_description prism
_exptl_crystal_F_000 1954
_exptl_crystal_preparation 'Magnetic properties'
_exptl_crystal_size_max 0.340
_exptl_crystal_size_mid 0.210
_exptl_crystal_size_min 0.190
_exptl_transmission_factor_max 0.762
_exptl_transmission_factor_min 0.555
_refine_diff_density_max 1.253
_refine_diff_density_min -1.188
_refine_diff_density_rms 0.112
_refine_ls_extinction_method none
_refine_ls_goodness_of_fit_ref 1.023
_refine_ls_hydrogen_treatment constr
_refine_ls_matrix_type full
_refine_ls_number_parameters 997
_refine_ls_number_reflns 23822
_refine_ls_number_restraints 8
_refine_ls_restrained_S_all 1.023
_refine_ls_R_factor_all 0.0585
_refine_ls_R_factor_gt 0.0388
_refine_ls_shift/su_max 0.003
_refine_ls_shift/su_mean 0.000
_refine_ls_structure_factor_coef Fsqd
_refine_ls_weighting_details 'w=1/[\s^2^(Fo^2^)+(0.0246P)^2^+3.4853P] where P=(Fo^2^+2Fc^2^)/3'
_refine_ls_weighting_scheme calc
_refine_ls_wR_factor_gt 0.0706
_refine_ls_wR_factor_ref 0.0777
_reflns_Friedel_coverage 0.000
_reflns_number_gt 18731
_reflns_number_total 23822
_reflns_threshold_expression I>2\s(I)
_cod_data_source_file c8dt04098b2.cif
_cod_data_source_block w
_cod_depositor_comments 'Adding full bibliography for 7048004.cif.'
_cod_original_formula_sum 'C46 H63.50 B Cl2 Dy O5.50'
_cod_database_code 7048004
_shelx_shelxl_version_number 2016/6
_shelx_space_group_comment
;
The symmetry employed for this shelxl refinement is uniquely defined
by the following loop, which should always be used as a source of
symmetry information in preference to the above space-group names.
They are only intended as comments.
;
_shelx_estimated_absorpt_t_min 0.575
_shelx_estimated_absorpt_t_max 0.722

loop_
_space_group_symop_operation_xyz
'x, y, z'
'-x, -y, -z'

loop_
_atom_site_label
_atom_site_type_symbol
_atom_site_fract_x
_atom_site_fract_y
_atom_site_fract_z
_atom_site_U_iso_or_equiv
_atom_site_adp_type
_atom_site_occupancy
_atom_site_site_symmetry_order
_atom_site_calc_flag
_atom_site_refinement_flags_posn
_atom_site_refinement_flags_adp
_atom_site_refinement_flags_occupancy
_atom_site_disorder_assembly
_atom_site_disorder_group
Dy1 Dy 0.61336(2) 0.93912(2) 0.35253(2) 0.01456(4) Uani 1 1 d . . . . .
Cl1 Cl 0.65479(7) 0.82358(7) 0.43007(3) 0.02476(17) Uani 1 1 d . . . . .
Cl2 Cl 0.56151(6) 1.04596(6) 0.27478(3) 0.02052(16) Uani 1 1 d . . . . .
O1 O 0.42386(17) 0.96312(18) 0.38592(8) 0.0226(5) Uani 1 1 d . . . . .
O2 O 0.58618(18) 1.09118(17) 0.39243(7) 0.0208(5) Uani 1 1 d . . . . .
O3 O 0.78062(17) 1.01932(18) 0.33815(7) 0.0212(5) Uani 1 1 d . . . . .
O4 O 0.74705(17) 0.82977(18) 0.30762(8) 0.0201(5) Uani 1 1 d . . . . .
O5 O 0.52907(17) 0.78923(17) 0.34131(7) 0.0190(5) Uani 1 1 d . . . . .
C1 C 0.3646(3) 0.8877(3) 0.42120(13) 0.0366(9) Uani 1 1 d D . . . .
H1C H 0.395786 0.874333 0.449684 0.044 Uiso 0.5 1 d R U P A 2
H1D H 0.366966 0.820823 0.410104 0.044 Uiso 0.5 1 d R U P A 2
H1A H 0.370895 0.897983 0.452274 0.044 Uiso 0.5 1 d R U P B 1
H1B H 0.392935 0.815293 0.417384 0.044 Uiso 0.5 1 d R U P B 1
C3 C 0.2383(3) 1.0204(3) 0.38597(14) 0.0399(6) Uani 1 1 d D . . . .
H3C H 0.224047 0.987894 0.360859 0.048 Uiso 0.5 1 d R U P C 2
H3D H 0.181987 1.077624 0.392069 0.048 Uiso 0.5 1 d R U P C 2
H3A H 0.212097 1.019924 0.357129 0.048 Uiso 0.5 1 d R U P D 1
H3B H 0.187917 1.067264 0.403869 0.048 Uiso 0.5 1 d R U P D 1
C4 C 0.3490(3) 1.0595(3) 0.37538(16) 0.0399(6) Uani 1 1 d . . . . .
H4A H 0.365543 1.092628 0.341908 0.048 Uiso 1 1 calc R U . . .
H4B H 0.353706 1.113034 0.395394 0.048 Uiso 1 1 calc R U . . .
C5 C 0.5571(3) 1.0887(3) 0.44282(12) 0.0335(9) Uani 1 1 d . . . . .
H5A H 0.611068 1.039758 0.459694 0.040 Uiso 1 1 calc R U . . .
H5B H 0.484009 1.063743 0.454208 0.040 Uiso 1 1 calc R U . . .
C6 C 0.5569(4) 1.2030(3) 0.45069(13) 0.0379(9) Uani 1 1 d . . . . .
H6A H 0.630287 1.217176 0.454694 0.045 Uiso 1 1 calc R U . . .
H6B H 0.503542 1.218725 0.478538 0.045 Uiso 1 1 calc R U . . .
C7 C 0.5236(3) 1.2680(3) 0.40551(13) 0.0317(8) Uani 1 1 d . . . . .
H7A H 0.443731 1.272586 0.406168 0.038 Uiso 1 1 calc R U . . .
H7B H 0.546045 1.341547 0.399859 0.038 Uiso 1 1 calc R U . . .
C8 C 0.5854(3) 1.2033(3) 0.36887(12) 0.0274(8) Uani 1 1 d . . . . .
H8A H 0.548044 1.214941 0.340958 0.033 Uiso 1 1 calc R U . . .
H8B H 0.660696 1.223331 0.358759 0.033 Uiso 1 1 calc R U . . .
C9 C 0.8464(3) 1.0240(3) 0.37392(12) 0.0291(8) Uani 1 1 d . . . . .
H9A H 0.846508 0.956813 0.397150 0.035 Uiso 1 1 calc R U . . .
H9B H 0.817759 1.085391 0.390677 0.035 Uiso 1 1 calc R U . . .
C10 C 0.9596(3) 1.0381(3) 0.34752(13) 0.0308(8) Uani 1 1 d . . . . .
H10A H 1.000196 0.968318 0.341504 0.037 Uiso 1 1 calc R U . . .
H10B H 1.001625 1.073660 0.364798 0.037 Uiso 1 1 calc R U . . .
C11 C 0.9359(3) 1.1097(3) 0.30197(13) 0.0323(9) Uani 1 1 d . . . . .
H11A H 0.919242 1.185968 0.306137 0.039 Uiso 1 1 calc R U . . .
H11B H 0.998333 1.103094 0.276246 0.039 Uiso 1 1 calc R U . . .
C12 C 0.8370(3) 1.0662(3) 0.29208(12) 0.0263(8) Uani 1 1 d . . . . .
H12A H 0.788716 1.124731 0.276446 0.032 Uiso 1 1 calc R U . . .
H12B H 0.859581 1.010800 0.271500 0.032 Uiso 1 1 calc R U . . .
C13 C 0.8483(3) 0.7737(3) 0.32298(12) 0.0224(7) Uani 1 1 d . . . . .
H13A H 0.834780 0.740567 0.356547 0.027 Uiso 1 1 calc R U . . .
H13B H 0.904446 0.824071 0.318655 0.027 Uiso 1 1 calc R U . . .
C14 C 0.8844(3) 0.6888(3) 0.29202(12) 0.0254(7) Uani 1 1 d . . . . .
H14A H 0.849812 0.622075 0.305564 0.030 Uiso 1 1 calc R U . . .
H14B H 0.964717 0.671753 0.287388 0.030 Uiso 1 1 calc R U . . .
C15 C 0.8452(3) 0.7412(3) 0.24620(12) 0.0262(8) Uani 1 1 d . . . . .
H15A H 0.896917 0.790545 0.227017 0.031 Uiso 1 1 calc R U . . .
H15B H 0.835674 0.686558 0.227559 0.031 Uiso 1 1 calc R U . . .
C16 C 0.7376(3) 0.8018(3) 0.26242(12) 0.0293(8) Uani 1 1 d . . . . .
H16A H 0.723054 0.867531 0.239450 0.035 Uiso 1 1 calc R U . . .
H16B H 0.677391 0.756421 0.266074 0.035 Uiso 1 1 calc R U . . .
C17 C 0.4442(3) 0.7967(3) 0.31233(12) 0.0246(7) Uani 1 1 d . . . . .
H17A H 0.473799 0.817847 0.278666 0.030 Uiso 1 1 calc R U . . .
H17B H 0.383114 0.850756 0.321451 0.030 Uiso 1 1 calc R U . . .
C18 C 0.4057(3) 0.6870(3) 0.32074(14) 0.0326(9) Uani 1 1 d . . . . .
H18A H 0.383313 0.671480 0.292068 0.039 Uiso 1 1 calc R U . . .
H18B H 0.343480 0.680340 0.346881 0.039 Uiso 1 1 calc R U . . .
C19 C 0.5055(3) 0.6121(3) 0.33340(14) 0.0312(8) Uani 1 1 d . . . . .
H19A H 0.484210 0.543906 0.353106 0.037 Uiso 1 1 calc R U . . .
H19B H 0.555830 0.595711 0.304814 0.037 Uiso 1 1 calc R U . . .
C20 C 0.5572(3) 0.6769(3) 0.36072(12) 0.0238(7) Uani 1 1 d . . . . .
H20A H 0.527701 0.662275 0.394706 0.029 Uiso 1 1 calc R U . . .
H20B H 0.637417 0.658788 0.356520 0.029 Uiso 1 1 calc R U . . .
O1S O 0.3947(3) 0.5123(3) 0.44956(11) 0.0573(9) Uani 1 1 d . . . . .
B1 B 0.0782(3) 0.4010(3) 0.36403(12) 0.0161(7) Uani 1 1 d . . . . .
C1B C 0.0775(3) 0.3027(2) 0.40966(11) 0.0189(7) Uani 1 1 d . . . . .
C2B C -0.0003(3) 0.2301(3) 0.42532(12) 0.0253(7) Uani 1 1 d . . . . .
H2BA H -0.059818 0.235505 0.408608 0.030 Uiso 1 1 calc R U . . .
C3B C 0.0056(3) 0.1499(3) 0.46441(12) 0.0333(9) Uani 1 1 d . . . . .
H3BA H -0.049982 0.102811 0.473974 0.040 Uiso 1 1 calc R U . . .
C4B C 0.0907(4) 0.1380(3) 0.48924(12) 0.0362(10) Uani 1 1 d . . . . .
H4BA H 0.094664 0.083077 0.515850 0.043 Uiso 1 1 calc R U . . .
C5B C 0.1711(3) 0.2076(3) 0.47493(12) 0.0325(9) Uani 1 1 d . . . . .
H5BA H 0.230841 0.200540 0.491626 0.039 Uiso 1 1 calc R U . . .
C6B C 0.1635(3) 0.2877(3) 0.43603(11) 0.0244(7) Uani 1 1 d . . . . .
H6BA H 0.219193 0.334580 0.426781 0.029 Uiso 1 1 calc R U . . .
C7B C -0.0302(3) 0.4086(2) 0.33822(11) 0.0176(6) Uani 1 1 d . . . . .
C8B C -0.1353(3) 0.4185(3) 0.36483(12) 0.0233(7) Uani 1 1 d . . . . .
H8BA H -0.141725 0.419164 0.397615 0.028 Uiso 1 1 calc R U . . .
C9B C -0.2301(3) 0.4274(3) 0.34532(13) 0.0279(8) Uani 1 1 d . . . . .
H9BA H -0.299254 0.433547 0.364797 0.033 Uiso 1 1 calc R U . . .
C10B C -0.2244(3) 0.4273(3) 0.29771(13) 0.0280(8) Uani 1 1 d . . . . .
H10C H -0.289027 0.431605 0.284335 0.034 Uiso 1 1 calc R U . . .
C11B C -0.1228(3) 0.4207(3) 0.26996(12) 0.0259(8) Uani 1 1 d . . . . .
H11C H -0.117357 0.422522 0.237035 0.031 Uiso 1 1 calc R U . . .
C12B C -0.0284(3) 0.4114(2) 0.29002(11) 0.0202(7) Uani 1 1 d . . . . .
H12C H 0.040337 0.406685 0.270130 0.024 Uiso 1 1 calc R U . . .
C13B C 0.0702(2) 0.5167(3) 0.38256(10) 0.0170(6) Uani 1 1 d . . . . .
C14B C 0.0173(3) 0.5320(3) 0.42786(11) 0.0215(7) Uani 1 1 d . . . . .
H14C H -0.007895 0.471556 0.449270 0.026 Uiso 1 1 calc R U . . .
C15B C 0.0003(3) 0.6313(3) 0.44267(11) 0.0239(7) Uani 1 1 d . . . . .
H15C H -0.037222 0.637925 0.473399 0.029 Uiso 1 1 calc R U . . .
C16B C 0.0381(3) 0.7213(3) 0.41264(12) 0.0242(7) Uani 1 1 d . . . . .
H16C H 0.027718 0.789390 0.422664 0.029 Uiso 1 1 calc R U . . .
C17B C 0.0910(3) 0.7095(3) 0.36783(11) 0.0217(7) Uani 1 1 d . . . . .
H17C H 0.117704 0.769911 0.346902 0.026 Uiso 1 1 calc R U . . .
C18B C 0.1054(2) 0.6098(2) 0.35323(10) 0.0165(6) Uani 1 1 d . . . . .
H18C H 0.140580 0.604475 0.322039 0.020 Uiso 1 1 calc R U . . .
C19B C 0.1934(2) 0.3726(2) 0.32964(10) 0.0169(6) Uani 1 1 d . . . . .
C20B C 0.2046(3) 0.2898(2) 0.30268(11) 0.0192(7) Uani 1 1 d . . . . .
H20C H 0.142473 0.254175 0.302929 0.023 Uiso 1 1 calc R U . . .
C21B C 0.3027(3) 0.2579(3) 0.27565(11) 0.0243(7) Uani 1 1 d . . . . .
H21A H 0.305827 0.202863 0.257312 0.029 Uiso 1 1 calc R U . . .
C22B C 0.3957(3) 0.3058(3) 0.27532(11) 0.0236(7) Uani 1 1 d . . . . .
H22A H 0.462956 0.283893 0.257064 0.028 Uiso 1 1 calc R U . . .
C23B C 0.3889(3) 0.3864(3) 0.30213(11) 0.0218(7) Uani 1 1 d . . . . .
H23A H 0.452027 0.420003 0.302461 0.026 Uiso 1 1 calc R U . . .
C24B C 0.2894(2) 0.4184(2) 0.32867(11) 0.0185(6) Uani 1 1 d . . . . .
H24A H 0.286861 0.473697 0.346839 0.022 Uiso 1 1 calc R U . . .
C23 C 0.2387(3) 0.6164(3) 0.21716(12) 0.0314(8) Uani 1 1 d . . . . .
H23B H 0.243302 0.670744 0.236808 0.038 Uiso 1 1 calc R U . . .
H23C H 0.189347 0.563547 0.235277 0.038 Uiso 1 1 calc R U . . .
Dy2 Dy 0.57279(2) 0.60562(2) 0.11369(2) 0.01641(4) Uani 1 1 d . . . . .
Cl3 Cl 0.64111(7) 0.53343(7) 0.19239(3) 0.02795(19) Uani 1 1 d . . . . .
Cl4 Cl 0.50474(7) 0.67908(6) 0.03428(3) 0.02214(16) Uani 1 1 d . . . . .
O6 O 0.39069(18) 0.62809(18) 0.15637(8) 0.0243(5) Uani 1 1 d . . . . .
O7 O 0.49165(18) 0.44461(17) 0.11909(8) 0.0221(5) Uani 1 1 d . . . . .
O8 O 0.70162(17) 0.48620(17) 0.07193(7) 0.0198(5) Uani 1 1 d . . . . .
O9 O 0.74118(18) 0.68807(18) 0.09019(7) 0.0224(5) Uani 1 1 d . . . . .
O10 O 0.53787(18) 0.78181(17) 0.13234(7) 0.0212(5) Uani 1 1 d . . . . .
C21 C 0.3019(3) 0.7070(3) 0.14105(13) 0.0304(8) Uani 1 1 d . . . . .
H21B H 0.298916 0.708959 0.107323 0.036 Uiso 1 1 calc R U . . .
H21C H 0.311998 0.779811 0.145912 0.036 Uiso 1 1 calc R U . . .
C22 C 0.1999(3) 0.6690(3) 0.17124(12) 0.0280(8) Uani 1 1 d . . . . .
H22B H 0.170160 0.616599 0.157038 0.034 Uiso 1 1 calc R U . . .
H22C H 0.143266 0.730022 0.176066 0.034 Uiso 1 1 calc R U . . .
C24 C 0.3505(3) 0.5616(3) 0.20104(12) 0.0300(8) Uani 1 1 d . . . . .
H24B H 0.399486 0.558807 0.224411 0.036 Uiso 1 1 calc R U . . .
H24C H 0.345455 0.487458 0.196356 0.036 Uiso 1 1 calc R U . . .
C25 C 0.5310(3) 0.3388(3) 0.14196(13) 0.0301(8) Uani 1 1 d . . . . .
H25A H 0.550116 0.342462 0.172986 0.036 Uiso 1 1 calc R U . . .
H25B H 0.596146 0.307784 0.122275 0.036 Uiso 1 1 calc R U . . .
C26 C 0.4367(3) 0.2724(3) 0.14754(13) 0.0333(9) Uani 1 1 d . . . . .
H26A H 0.462490 0.195001 0.148835 0.040 Uiso 1 1 calc R U . . .
H26B H 0.383720 0.282634 0.176240 0.040 Uiso 1 1 calc R U . . .
C27 C 0.3875(3) 0.3171(3) 0.10366(13) 0.0367(9) Uani 1 1 d . . . . .
H27A H 0.429666 0.287079 0.076113 0.044 Uiso 1 1 calc R U . . .
H27B H 0.310643 0.301866 0.107637 0.044 Uiso 1 1 calc R U . . .
C28 C 0.3954(3) 0.4359(3) 0.09843(13) 0.0321(9) Uani 1 1 d . . . . .
H28A H 0.404435 0.469190 0.064826 0.039 Uiso 1 1 calc R U . . .
H28B H 0.328928 0.471938 0.115341 0.039 Uiso 1 1 calc R U . . .
C29 C 0.6846(3) 0.4567(3) 0.02795(11) 0.0237(7) Uani 1 1 d . . . . .
H29A H 0.703900 0.514055 0.001062 0.028 Uiso 1 1 calc R U . . .
H29B H 0.607399 0.444792 0.029512 0.028 Uiso 1 1 calc R U . . .
C30 C 0.7590(3) 0.3538(3) 0.02264(13) 0.0304(8) Uani 1 1 d . . . . .
H30A H 0.784340 0.348095 -0.010945 0.036 Uiso 1 1 calc R U . . .
H30B H 0.721737 0.289768 0.038265 0.036 Uiso 1 1 calc R U . . .
C31 C 0.8536(3) 0.3656(3) 0.04703(13) 0.0296(8) Uani 1 1 d . . . . .
H31A H 0.891498 0.294567 0.058237 0.036 Uiso 1 1 calc R U . . .
H31B H 0.906965 0.410000 0.025670 0.036 Uiso 1 1 calc R U . . .
C32 C 0.7981(3) 0.4210(3) 0.08780(12) 0.0254(7) Uani 1 1 d . . . . .
H32A H 0.776533 0.367441 0.115935 0.031 Uiso 1 1 calc R U . . .
H32B H 0.847545 0.467076 0.095757 0.031 Uiso 1 1 calc R U . . .
C33 C 0.7963(3) 0.7317(3) 0.12159(13) 0.0370(10) Uani 1 1 d . . . . .
H33A H 0.812227 0.675959 0.148590 0.044 Uiso 1 1 calc R U . . .
H33B H 0.749992 0.793241 0.133761 0.044 Uiso 1 1 calc R U . . .
C34 C 0.9009(3) 0.7677(3) 0.09224(13) 0.0312(8) Uani 1 1 d . . . . .
H34A H 0.962255 0.710218 0.095119 0.037 Uiso 1 1 calc R U . . .
H34B H 0.919968 0.832948 0.101592 0.037 Uiso 1 1 calc R U . . .
C35 C 0.8736(3) 0.7914(3) 0.04249(13) 0.0337(9) Uani 1 1 d . . . . .
H35A H 0.833026 0.863536 0.036088 0.040 Uiso 1 1 calc R U . . .
H35B H 0.940480 0.786616 0.018764 0.040 Uiso 1 1 calc R U . . .
C36 C 0.8035(3) 0.7039(3) 0.04278(11) 0.0251(7) Uani 1 1 d . . . . .
H36A H 0.754126 0.726338 0.018999 0.030 Uiso 1 1 calc R U . . .
H36B H 0.849189 0.636981 0.036068 0.030 Uiso 1 1 calc R U . . .
C37 C 0.5332(3) 0.8809(3) 0.09765(11) 0.0239(7) Uani 1 1 d . . . . .
H37A H 0.486525 0.875871 0.074307 0.029 Uiso 1 1 calc R U . . .
H37B H 0.607165 0.894714 0.080860 0.029 Uiso 1 1 calc R U . . .
C38 C 0.4849(3) 0.9685(3) 0.12593(12) 0.0248(7) Uani 1 1 d . . . . .
H38A H 0.404072 0.975140 0.130904 0.030 Uiso 1 1 calc R U . . .
H38B H 0.510086 1.038757 0.110437 0.030 Uiso 1 1 calc R U . . .
C39 C 0.5289(3) 0.9290(3) 0.17209(11) 0.0249(7) Uani 1 1 d . . . . .
H39A H 0.606193 0.941947 0.169122 0.030 Uiso 1 1 calc R U . . .
H39B H 0.484936 0.963612 0.198015 0.030 Uiso 1 1 calc R U . . .
C40 C 0.5167(3) 0.8108(3) 0.17949(11) 0.0269(8) Uani 1 1 d . . . . .
H40A H 0.569973 0.769154 0.199018 0.032 Uiso 1 1 calc R U . . .
H40B H 0.442115 0.796551 0.195276 0.032 Uiso 1 1 calc R U . . .
C4S C 0.3823(4) 0.4343(3) 0.49195(15) 0.0487(11) Uani 1 1 d . . . . .
H4SC H 0.452300 0.406715 0.500767 0.058 Uiso 0.5 1 d R U P E 2
H4SD H 0.347210 0.375255 0.487377 0.058 Uiso 0.5 1 d R U P E 2
B2 B 1.0984(3) 0.1054(3) 0.12809(12) 0.0166(7) Uani 1 1 d . . . . .
C25B C 1.1029(2) 0.2349(2) 0.12394(10) 0.0164(6) Uani 1 1 d . . . . .
C26B C 1.0953(3) 0.2891(3) 0.16209(12) 0.0240(7) Uani 1 1 d . . . . .
H26C H 1.093546 0.248092 0.192760 0.029 Uiso 1 1 calc R U . . .
C27B C 1.0902(3) 0.4004(3) 0.15697(12) 0.0280(8) Uani 1 1 d . . . . .
H27C H 1.085127 0.433784 0.183901 0.034 Uiso 1 1 calc R U . . .
C28B C 1.0924(3) 0.4629(3) 0.11293(12) 0.0258(7) Uani 1 1 d . . . . .
H28C H 1.089713 0.538929 0.109323 0.031 Uiso 1 1 calc R U . . .
C29B C 1.0987(3) 0.4129(3) 0.07417(12) 0.0234(7) Uani 1 1 d . . . . .
H29C H 1.100215 0.454632 0.043660 0.028 Uiso 1 1 calc R U . . .
C30B C 1.1029(2) 0.3019(3) 0.07991(11) 0.0186(6) Uani 1 1 d . . . . .
H30C H 1.105935 0.269499 0.052866 0.022 Uiso 1 1 calc R U . . .
C31B C 0.9702(3) 0.0961(2) 0.12394(11) 0.0199(7) Uani 1 1 d . . . . .
C32B C 0.8867(3) 0.1196(3) 0.16063(13) 0.0325(9) Uani 1 1 d . . . . .
H32C H 0.906005 0.135305 0.188427 0.039 Uiso 1 1 calc R U . . .
C33B C 0.7765(3) 0.1207(3) 0.15784(16) 0.0451(12) Uani 1 1 d . . . . .
H33C H 0.722164 0.136353 0.183514 0.054 Uiso 1 1 calc R U . . .
C34B C 0.7470(3) 0.0992(3) 0.11772(18) 0.0485(13) Uani 1 1 d . . . . .
H34C H 0.671989 0.100440 0.115543 0.058 Uiso 1 1 calc R U . . .
C35B C 0.8260(3) 0.0757(3) 0.08072(16) 0.0423(11) Uani 1 1 d . . . . .
H35C H 0.805756 0.060592 0.053000 0.051 Uiso 1 1 calc R U . . .
C36B C 0.9354(3) 0.0743(3) 0.08418(13) 0.0290(8) Uani 1 1 d . . . . .
H36C H 0.988917 0.057781 0.058384 0.035 Uiso 1 1 calc R U . . .
C37B C 1.1839(3) 0.0526(2) 0.08662(10) 0.0176(6) Uani 1 1 d . . . . .
C38B C 1.1739(3) -0.0504(3) 0.07777(12) 0.0250(7) Uani 1 1 d . . . . .
H38C H 1.116034 -0.088315 0.095867 0.030 Uiso 1 1 calc R U . . .
C39B C 1.2448(3) -0.0987(3) 0.04379(12) 0.0307(8) Uani 1 1 d . . . . .
H39C H 1.233952 -0.167728 0.038569 0.037 Uiso 1 1 calc R U . . .
C40B C 1.3312(3) -0.0472(3) 0.01746(12) 0.0295(8) Uani 1 1 d . . . . .
H40C H 1.379616 -0.080050 -0.006033 0.035 Uiso 1 1 calc R U . . .
C41B C 1.3464(3) 0.0527(3) 0.02569(11) 0.0257(8) Uani 1 1 d . . . . .
H41A H 1.406471 0.088432 0.008306 0.031 Uiso 1 1 calc R U . . .
C42B C 1.2735(2) 0.1011(3) 0.05954(11) 0.0195(7) Uani 1 1 d . . . . .
H42A H 1.285216 0.170155 0.064471 0.023 Uiso 1 1 calc R U . . .
C43B C 1.1313(2) 0.0373(2) 0.17760(10) 0.0158(6) Uani 1 1 d . . . . .
C44B C 1.2225(2) 0.0574(3) 0.19568(11) 0.0192(7) Uani 1 1 d . . . . .
H44A H 1.262195 0.115574 0.179781 0.023 Uiso 1 1 calc R U . . .
C45B C 1.2562(3) -0.0043(3) 0.23564(11) 0.0222(7) Uani 1 1 d . . . . .
H45A H 1.316701 0.013409 0.247143 0.027 Uiso 1 1 calc R U . . .
C46B C 1.2024(3) -0.0918(3) 0.25905(11) 0.0217(7) Uani 1 1 d . . . . .
H46A H 1.226178 -0.134799 0.286260 0.026 Uiso 1 1 calc R U . . .
C47B C 1.1134(3) -0.1155(3) 0.24213(11) 0.0212(7) Uani 1 1 d . . . . .
H47A H 1.076103 -0.175597 0.257628 0.025 Uiso 1 1 calc R U . . .
C48B C 1.0787(2) -0.0516(2) 0.20251(10) 0.0181(6) Uani 1 1 d . . . . .
H48A H 1.016805 -0.068806 0.191836 0.022 Uiso 1 1 calc R U . . .
C1S C 0.2965(4) 0.5795(4) 0.45181(13) 0.0515(12) Uani 1 1 d D . . . .
H1SC H 0.241312 0.546591 0.442189 0.062 Uiso 0.5 1 d R U P F 1
H1SD H 0.306112 0.647201 0.431659 0.062 Uiso 0.5 1 d R U P F 1
H1SA H 0.257132 0.569061 0.427939 0.062 Uiso 0.5 1 d R U P G 2
H1SB H 0.310432 0.653421 0.446499 0.062 Uiso 0.5 1 d R U P G 2
C3S C 0.3125(4) 0.4924(4) 0.52881(14) 0.0522(12) Uani 1 1 d D . . . .
H3SC H 0.356126 0.507043 0.550300 0.063 Uiso 0.5 1 d R U P H 1
H3SD H 0.256086 0.450133 0.546230 0.063 Uiso 0.5 1 d R U P H 1
H3SA H 0.352056 0.540463 0.539380 0.063 Uiso 0.5 1 d R U P I 2
H3SB H 0.280956 0.443553 0.555250 0.063 Uiso 0.5 1 d R U P I 2
C2 C 0.2494(4) 0.9397(6) 0.4302(2) 0.0399(6) Uani 0.613(12) 1 d D . P J 1
H2A H 0.237569 0.975877 0.458142 0.048 Uiso 0.613(12) 1 calc R U P J 1
H2B H 0.196427 0.885990 0.435033 0.048 Uiso 0.613(12) 1 calc R U P J 1
C2S C 0.2642(7) 0.5959(5) 0.50226(13) 0.051(2) Uani 0.708(13) 1 d D . P K 1
H2SA H 0.183758 0.605907 0.511084 0.061 Uiso 0.708(13) 1 calc R U P K 1
H2SB H 0.295486 0.658673 0.508071 0.061 Uiso 0.708(13) 1 calc R U P K 1
C2' C 0.2468(4) 0.9093(6) 0.4142(5) 0.0399(6) Uani 0.387(12) 1 d D . P J 2
H2'A H 0.196684 0.905188 0.444578 0.048 Uiso 0.387(12) 1 d R U P J 2
H2'B H 0.229304 0.856758 0.396268 0.048 Uiso 0.387(12) 1 d R U P J 2
C2S' C 0.2288(5) 0.5506(18) 0.4994(3) 0.051(2) Uani 0.292(13) 1 d D . P K 2
H2SC H 0.172384 0.503922 0.498305 0.061 Uiso 0.292(13) 1 d R U P K 2
H2SD H 0.192614 0.616071 0.511765 0.061 Uiso 0.292(13) 1 d R U P K 2

loop_
_atom_site_aniso_label
_atom_site_aniso_U_11
_atom_site_aniso_U_22
_atom_site_aniso_U_33
_atom_site_aniso_U_23
_atom_site_aniso_U_13
_atom_site_aniso_U_12
Dy1 0.01296(7) 0.01669(8) 0.01411(7) -0.00144(6) -0.00350(5) -0.00148(5)
Cl1 0.0282(4) 0.0259(4) 0.0204(4) 0.0022(3) -0.0106(3) -0.0025(3)
Cl2 0.0229(4) 0.0213(4) 0.0166(4) -0.0007(3) -0.0057(3) 0.0005(3)
O1 0.0144(11) 0.0261(13) 0.0235(12) 0.0011(10) 0.0010(9) -0.0007(9)
O2 0.0267(12) 0.0182(12) 0.0162(11) -0.0030(9) -0.0003(9) -0.0021(9)
O3 0.0168(11) 0.0287(13) 0.0202(12) -0.0061(10) -0.0030(9) -0.0068(10)
O4 0.0148(11) 0.0246(12) 0.0231(12) -0.0080(10) -0.0069(9) 0.0007(9)
O5 0.0171(11) 0.0174(11) 0.0236(12) -0.0010(9) -0.0091(9) -0.0007(9)
C1 0.029(2) 0.052(3) 0.0250(19) 0.0063(18) 0.0014(15) -0.0157(18)
C3 0.0207(12) 0.0412(15) 0.0575(17) -0.0195(13) 0.0009(11) 0.0041(11)
C4 0.0207(12) 0.0412(15) 0.0575(17) -0.0195(13) 0.0009(11) 0.0041(11)
C5 0.050(2) 0.032(2) 0.0169(17) -0.0072(15) -0.0009(16) 0.0020(18)
C6 0.054(3) 0.034(2) 0.026(2) -0.0131(17) -0.0055(18) 0.0035(19)
C7 0.038(2) 0.0234(19) 0.033(2) -0.0092(16) 0.0009(16) -0.0006(16)
C8 0.040(2) 0.0186(17) 0.0227(18) -0.0019(14) -0.0019(15) -0.0048(15)
C9 0.0241(18) 0.040(2) 0.0276(19) -0.0088(17) -0.0086(14) -0.0085(16)
C10 0.0196(17) 0.035(2) 0.044(2) -0.0187(18) -0.0076(15) -0.0033(15)
C11 0.0270(19) 0.027(2) 0.044(2) -0.0116(17) 0.0025(16) -0.0106(16)
C12 0.0224(17) 0.0294(19) 0.0243(18) 0.0013(15) 0.0015(14) -0.0071(15)
C13 0.0164(16) 0.0234(18) 0.0286(18) -0.0047(14) -0.0098(13) 0.0023(13)
C14 0.0246(18) 0.0199(17) 0.0320(19) -0.0048(15) -0.0092(15) 0.0028(14)
C15 0.0238(18) 0.0289(19) 0.0265(18) -0.0092(15) -0.0037(14) 0.0010(15)
C16 0.0271(19) 0.041(2) 0.0224(18) -0.0153(16) -0.0091(14) 0.0059(16)
C17 0.0205(17) 0.0298(19) 0.0257(18) -0.0030(15) -0.0098(14) -0.0046(14)
C18 0.033(2) 0.031(2) 0.038(2) -0.0006(17) -0.0147(17) -0.0111(16)
C19 0.032(2) 0.0242(19) 0.040(2) -0.0074(17) -0.0105(17) -0.0045(16)
C20 0.0228(17) 0.0189(17) 0.0307(19) -0.0027(14) -0.0104(14) 0.0007(14)
O1S 0.057(2) 0.064(2) 0.0441(19) -0.0044(17) 0.0053(15) -0.0040(17)
B1 0.0174(17) 0.0177(18) 0.0131(16) -0.0011(14) -0.0027(13) -0.0027(14)
C1B 0.0256(17) 0.0142(16) 0.0155(15) -0.0035(12) -0.0010(12) 0.0017(13)
C2B 0.0313(19) 0.0175(17) 0.0264(18) -0.0041(14) -0.0020(14) -0.0029(14)
C3B 0.050(2) 0.0184(18) 0.0247(19) 0.0017(15) 0.0086(17) -0.0070(17)
C4B 0.068(3) 0.0206(19) 0.0151(17) 0.0014(15) -0.0007(17) 0.0006(19)
C5B 0.052(2) 0.0247(19) 0.0223(18) -0.0058(15) -0.0159(17) 0.0085(17)
C6B 0.035(2) 0.0203(17) 0.0188(16) -0.0039(14) -0.0061(14) -0.0013(15)
C7B 0.0221(16) 0.0128(15) 0.0179(15) -0.0011(12) -0.0054(12) -0.0012(12)
C8B 0.0227(17) 0.0262(18) 0.0216(17) -0.0018(14) -0.0059(13) -0.0039(14)
C9B 0.0211(17) 0.030(2) 0.033(2) -0.0011(16) -0.0065(15) -0.0041(15)
C10B 0.0259(18) 0.0263(19) 0.036(2) -0.0023(16) -0.0153(15) -0.0060(15)
C11B 0.036(2) 0.0240(18) 0.0215(17) -0.0037(14) -0.0131(15) -0.0049(15)
C12B 0.0242(17) 0.0173(16) 0.0189(16) -0.0014(13) -0.0056(13) -0.0010(13)
C13B 0.0157(15) 0.0223(17) 0.0141(15) -0.0039(13) -0.0048(11) -0.0014(12)
C14B 0.0297(18) 0.0173(16) 0.0164(16) -0.0018(13) -0.0013(13) -0.0024(14)
C15B 0.0326(19) 0.0216(18) 0.0157(16) -0.0055(14) 0.0010(13) 0.0006(14)
C16B 0.0280(18) 0.0200(17) 0.0270(18) -0.0102(14) -0.0077(14) 0.0018(14)
C17B 0.0213(17) 0.0205(17) 0.0227(17) -0.0012(14) -0.0029(13) -0.0035(13)
C18B 0.0160(15) 0.0192(16) 0.0138(14) -0.0022(12) -0.0025(11) 0.0001(12)
C19B 0.0225(16) 0.0139(15) 0.0135(14) 0.0040(12) -0.0061(12) -0.0029(12)
C20B 0.0248(17) 0.0150(16) 0.0173(15) 0.0005(13) -0.0034(13) -0.0046(13)
C21B 0.0332(19) 0.0182(17) 0.0203(17) -0.0044(14) -0.0033(14) 0.0027(14)
C22B 0.0269(18) 0.0196(17) 0.0198(17) -0.0007(14) 0.0012(13) 0.0035(14)
C23B 0.0203(16) 0.0210(17) 0.0234(17) 0.0001(14) -0.0060(13) -0.0015(13)
C24B 0.0227(16) 0.0162(16) 0.0174(15) -0.0034(13) -0.0045(12) -0.0017(13)
C23 0.032(2) 0.033(2) 0.0267(19) -0.0034(16) 0.0044(15) -0.0071(16)
Dy2 0.02070(8) 0.01587(8) 0.01347(7) -0.00059(6) -0.00528(6) -0.00375(6)
Cl3 0.0363(5) 0.0286(5) 0.0201(4) 0.0039(3) -0.0137(3) -0.0059(4)
Cl4 0.0299(4) 0.0211(4) 0.0160(4) -0.0020(3) -0.0084(3) 0.0005(3)
O6 0.0261(13) 0.0210(12) 0.0206(12) 0.0049(10) -0.0011(9) 0.0006(10)
O7 0.0221(12) 0.0191(12) 0.0268(12) -0.0017(10) -0.0071(10) -0.0065(9)
O8 0.0214(12) 0.0176(11) 0.0219(12) -0.0032(9) -0.0083(9) -0.0013(9)
O9 0.0264(12) 0.0282(13) 0.0157(11) -0.0054(10) -0.0043(9) -0.0102(10)
O10 0.0336(13) 0.0179(12) 0.0116(11) -0.0019(9) -0.0024(9) -0.0037(10)
C21 0.0245(18) 0.029(2) 0.033(2) 0.0008(16) -0.0045(15) 0.0041(15)
C22 0.0265(19) 0.030(2) 0.0281(19) -0.0089(16) -0.0008(14) -0.0045(15)
C24 0.037(2) 0.0266(19) 0.0209(18) 0.0043(15) 0.0030(15) -0.0059(16)
C25 0.035(2) 0.0203(18) 0.034(2) 0.0014(16) -0.0052(16) -0.0079(15)
C26 0.039(2) 0.025(2) 0.037(2) -0.0084(17) 0.0051(17) -0.0164(17)
C27 0.033(2) 0.046(2) 0.037(2) -0.0204(19) 0.0046(17) -0.0214(18)
C28 0.0278(19) 0.040(2) 0.033(2) -0.0060(17) -0.0110(16) -0.0128(17)
C29 0.0264(18) 0.0247(18) 0.0222(17) -0.0083(14) -0.0084(14) 0.0010(14)
C30 0.034(2) 0.0261(19) 0.034(2) -0.0109(16) -0.0097(16) 0.0021(16)
C31 0.0271(19) 0.0202(18) 0.040(2) -0.0021(16) -0.0109(16) 0.0082(15)
C32 0.0229(17) 0.0244(18) 0.0281(18) 0.0027(15) -0.0086(14) -0.0030(14)
C33 0.042(2) 0.052(3) 0.026(2) -0.0105(18) -0.0095(17) -0.023(2)
C34 0.0257(19) 0.032(2) 0.040(2) -0.0102(17) -0.0105(16) -0.0059(16)
C35 0.037(2) 0.032(2) 0.033(2) -0.0050(17) -0.0018(17) -0.0166(17)
C36 0.0311(19) 0.0248(18) 0.0193(17) -0.0006(14) -0.0017(14) -0.0095(15)
C37 0.038(2) 0.0187(17) 0.0140(15) 0.0022(13) -0.0043(14) -0.0058(15)
C38 0.0300(19) 0.0211(18) 0.0248(18) -0.0056(14) -0.0063(14) -0.0029(14)
C39 0.0312(19) 0.0248(18) 0.0207(17) -0.0082(14) -0.0048(14) -0.0030(15)
C40 0.041(2) 0.0269(19) 0.0139(16) -0.0044(14) -0.0039(14) -0.0053(16)
C4S 0.069(3) 0.037(2) 0.033(2) 0.002(2) 0.001(2) -0.007(2)
B2 0.0169(17) 0.0164(18) 0.0164(17) -0.0008(14) -0.0019(13) -0.0054(14)
C25B 0.0130(14) 0.0185(16) 0.0168(15) -0.0001(12) -0.0020(11) -0.0032(12)
C26B 0.0297(19) 0.0215(18) 0.0189(16) -0.0017(14) -0.0020(14) -0.0012(14)
C27B 0.037(2) 0.0251(19) 0.0228(18) -0.0108(15) -0.0017(15) -0.0007(16)
C28B 0.0303(19) 0.0132(16) 0.034(2) -0.0016(14) -0.0057(15) -0.0044(14)
C29B 0.0252(18) 0.0192(17) 0.0235(17) 0.0040(14) -0.0055(14) -0.0026(14)
C30B 0.0169(15) 0.0207(17) 0.0182(15) -0.0032(13) -0.0029(12) -0.0018(13)
C31B 0.0199(16) 0.0142(16) 0.0239(17) 0.0056(13) -0.0066(13) -0.0036(13)
C32B 0.0218(18) 0.037(2) 0.032(2) 0.0093(17) -0.0036(15) -0.0018(16)
C33B 0.0209(19) 0.047(3) 0.053(3) 0.024(2) -0.0002(18) -0.0031(18)
C34B 0.023(2) 0.033(2) 0.085(4) 0.024(2) -0.026(2) -0.0115(17)
C35B 0.044(3) 0.023(2) 0.066(3) 0.011(2) -0.038(2) -0.0126(18)
C36B 0.035(2) 0.0166(17) 0.039(2) 0.0008(15) -0.0177(17) -0.0066(15)
C37B 0.0230(16) 0.0176(16) 0.0129(14) -0.0007(12) -0.0070(12) -0.0012(13)
C38B 0.037(2) 0.0175(17) 0.0213(17) -0.0005(14) -0.0067(15) -0.0054(15)
C39B 0.051(2) 0.0176(18) 0.0260(19) -0.0075(15) -0.0148(17) 0.0050(16)
C40B 0.038(2) 0.032(2) 0.0161(17) -0.0060(15) -0.0081(15) 0.0134(17)
C41B 0.0234(17) 0.034(2) 0.0176(16) -0.0026(15) -0.0052(13) 0.0046(15)
C42B 0.0200(16) 0.0208(17) 0.0174(16) -0.0007(13) -0.0058(12) -0.0004(13)
C43B 0.0162(15) 0.0173(15) 0.0136(14) -0.0034(12) 0.0002(11) -0.0022(12)
C44B 0.0180(16) 0.0202(17) 0.0197(16) -0.0012(13) -0.0025(12) -0.0067(13)
C45B 0.0205(16) 0.0273(18) 0.0208(17) -0.0047(14) -0.0068(13) -0.0034(14)
C46B 0.0222(17) 0.0243(18) 0.0162(16) 0.0017(13) -0.0027(13) -0.0014(14)
C47B 0.0220(17) 0.0190(17) 0.0200(16) 0.0024(13) -0.0007(13) -0.0043(13)
C48B 0.0170(15) 0.0213(17) 0.0160(15) -0.0019(13) -0.0027(12) -0.0042(13)
C1S 0.047(3) 0.063(3) 0.037(2) 0.003(2) -0.006(2) 0.005(2)
C3S 0.060(3) 0.058(3) 0.030(2) -0.002(2) 0.004(2) 0.003(2)
C2 0.0207(12) 0.0412(15) 0.0575(17) -0.0195(13) 0.0009(11) 0.0041(11)
C2S 0.047(4) 0.060(5) 0.042(3) -0.018(3) -0.004(3) 0.011(3)
C2' 0.0207(12) 0.0412(15) 0.0575(17) -0.0195(13) 0.0009(11) 0.0041(11)
C2S' 0.047(4) 0.060(5) 0.042(3) -0.018(3) -0.004(3) 0.011(3)

loop_
_atom_type_symbol
_atom_type_description
_atom_type_scat_dispersion_real
_atom_type_scat_dispersion_imag
_atom_type_scat_source
C C 0.0033 0.0016 'International Tables Vol C Tables 4.2.6.8 and 6.1.1.4'
H H 0.0000 0.0000 'International Tables Vol C Tables 4.2.6.8 and 6.1.1.4'
O O 0.0106 0.0060 'International Tables Vol C Tables 4.2.6.8 and 6.1.1.4'
Cl Cl 0.1484 0.1585 'International Tables Vol C Tables 4.2.6.8 and 6.1.1.4'
Dy Dy -0.1892 4.4098 'International Tables Vol C Tables 4.2.6.8 and 6.1.1.4'
B B 0.0013 0.0007 'International Tables Vol C Tables 4.2.6.8 and 6.1.1.4'

loop_
_geom_angle_atom_site_label_1
_geom_angle_atom_site_label_2
_geom_angle_atom_site_label_3
_geom_angle
O3 Dy1 O4 72.49(7)
O3 Dy1 O2 71.61(7)
O4 Dy1 O2 143.94(7)
O3 Dy1 O5 144.41(7)
O4 Dy1 O5 71.96(7)
O2 Dy1 O5 143.68(7)
O3 Dy1 O1 143.43(8)
O4 Dy1 O1 143.88(8)
O2 Dy1 O1 72.17(8)
O5 Dy1 O1 72.14(8)
O3 Dy1 Cl1 93.46(6)
O4 Dy1 Cl1 91.60(5)
O2 Dy1 Cl1 87.26(5)
O5 Dy1 Cl1 86.03(5)
O1 Dy1 Cl1 89.74(6)
O3 Dy1 Cl2 90.45(5)
O4 Dy1 Cl2 88.40(5)
O2 Dy1 Cl2 95.16(5)
O5 Dy1 Cl2 90.07(5)
O1 Dy1 Cl2 87.85(5)
Cl1 Dy1 Cl2 175.90(3)
C1 O1 C4 107.8(3)
C1 O1 Dy1 126.66(19)
C4 O1 Dy1 125.5(2)
C5 O2 C8 109.1(2)
C5 O2 Dy1 126.02(19)
C8 O2 Dy1 124.56(18)
C9 O3 C12 108.8(2)
C9 O3 Dy1 124.99(19)
C12 O3 Dy1 126.12(18)
C16 O4 C13 109.2(2)
C16 O4 Dy1 125.63(18)
C13 O4 Dy1 125.01(18)
C17 O5 C20 109.5(2)
C17 O5 Dy1 124.77(18)
C20 O5 Dy1 125.69(17)
O1 C1 C2 106.2(3)
O1 C1 C2' 106.7(3)
O1 C1 H1C 110.4
C2' C1 H1C 130.0
O1 C1 H1D 110.5
C2' C1 H1D 87.6
H1C C1 H1D 108.9
O1 C1 H1A 110.7
C2 C1 H1A 86.8
O1 C1 H1B 110.1
C2 C1 H1B 131.2
H1A C1 H1B 108.9
C4 C3 C2' 108.6(3)
C4 C3 C2 100.6(4)
C4 C3 H3C 111.7
C2' C3 H3C 87.0
C4 C3 H3D 111.4
C2' C3 H3D 126.0
H3C C3 H3D 109.6
C4 C3 H3A 109.8
C2 C3 H3A 134.9
C4 C3 H3B 110.1
C2 C3 H3B 90.5
H3A C3 H3B 108.6
O1 C4 C3 104.5(3)
O1 C4 H4A 110.8
C3 C4 H4A 110.8
O1 C4 H4B 110.8
C3 C4 H4B 110.8
H4A C4 H4B 108.9
O2 C5 C6 105.8(3)
O2 C5 H5A 110.6
C6 C5 H5A 110.6
O2 C5 H5B 110.6
C6 C5 H5B 110.6
H5A C5 H5B 108.7
C5 C6 C7 102.1(3)
C5 C6 H6A 111.3
C7 C6 H6A 111.3
C5 C6 H6B 111.3
C7 C6 H6B 111.3
H6A C6 H6B 109.2
C8 C7 C6 102.1(3)
C8 C7 H7A 111.3
C6 C7 H7A 111.3
C8 C7 H7B 111.3
C6 C7 H7B 111.3
H7A C7 H7B 109.2
O2 C8 C7 104.7(3)
O2 C8 H8A 110.8
C7 C8 H8A 110.8
O2 C8 H8B 110.8
C7 C8 H8B 110.8
H8A C8 H8B 108.9
O3 C9 C10 105.3(3)
O3 C9 H9A 110.7
C10 C9 H9A 110.7
O3 C9 H9B 110.7
C10 C9 H9B 110.7
H9A C9 H9B 108.8
C9 C10 C11 101.9(3)
C9 C10 H10A 111.4
C11 C10 H10A 111.4
C9 C10 H10B 111.4
C11 C10 H10B 111.4
H10A C10 H10B 109.3
C12 C11 C10 102.9(3)
C12 C11 H11A 111.2
C10 C11 H11A 111.2
C12 C11 H11B 111.2
C10 C11 H11B 111.2
H11A C11 H11B 109.1
O3 C12 C11 105.7(3)
O3 C12 H12A 110.6
C11 C12 H12A 110.6
O3 C12 H12B 110.6
C11 C12 H12B 110.6
H12A C12 H12B 108.7
O4 C13 C14 104.8(2)
O4 C13 H13A 110.8
C14 C13 H13A 110.8
O4 C13 H13B 110.8
C14 C13 H13B 110.8
H13A C13 H13B 108.9
C13 C14 C15 102.9(3)
C13 C14 H14A 111.2
C15 C14 H14A 111.2
C13 C14 H14B 111.2
C15 C14 H14B 111.2
H14A C14 H14B 109.1
C16 C15 C14 103.0(3)
C16 C15 H15A 111.2
C14 C15 H15A 111.2
C16 C15 H15B 111.2
C14 C15 H15B 111.2
H15A C15 H15B 109.1
O4 C16 C15 105.9(3)
O4 C16 H16A 110.6
C15 C16 H16A 110.6
O4 C16 H16B 110.6
C15 C16 H16B 110.6
H16A C16 H16B 108.7
O5 C17 C18 106.3(3)
O5 C17 H17A 110.5
C18 C17 H17A 110.5
O5 C17 H17B 110.5
C18 C17 H17B 110.5
H17A C17 H17B 108.7
C17 C18 C19 103.4(3)
C17 C18 H18A 111.1
C19 C18 H18A 111.1
C17 C18 H18B 111.1
C19 C18 H18B 111.1
H18A C18 H18B 109.1
C20 C19 C18 102.8(3)
C20 C19 H19A 111.2
C18 C19 H19A 111.2
C20 C19 H19B 111.2
C18 C19 H19B 111.2
H19A C19 H19B 109.1
O5 C20 C19 105.5(3)
O5 C20 H20A 110.6
C19 C20 H20A 110.6
O5 C20 H20B 110.6
C19 C20 H20B 110.6
H20A C20 H20B 108.8
C1S O1S C4S 104.9(3)
C19B B1 C13B 113.5(3)
C19B B1 C7B 113.1(2)
C13B B1 C7B 105.3(2)
C19B B1 C1B 104.1(2)
C13B B1 C1B 109.1(2)
C7B B1 C1B 111.7(3)
C2B C1B C6B 114.7(3)
C2B C1B B1 126.8(3)
C6B C1B B1 118.5(3)
C3B C2B C1B 122.8(3)
C3B C2B H2BA 118.6
C1B C2B H2BA 118.6
C4B C3B C2B 120.7(4)
C4B C3B H3BA 119.7
C2B C3B H3BA 119.7
C3B C4B C5B 119.0(3)
C3B C4B H4BA 120.5
C5B C4B H4BA 120.5
C4B C5B C6B 119.5(3)
C4B C5B H5BA 120.2
C6B C5B H5BA 120.2
C5B C6B C1B 123.3(3)
C5B C6B H6BA 118.4
C1B C6B H6BA 118.4
C12B C7B C8B 114.7(3)
C12B C7B B1 125.4(3)
C8B C7B B1 119.8(3)
C9B C8B C7B 122.9(3)
C9B C8B H8BA 118.5
C7B C8B H8BA 118.5
C10B C9B C8B 120.4(3)
C10B C9B H9BA 119.8
C8B C9B H9BA 119.8
C9B C10B C11B 118.6(3)
C9B C10B H10C 120.7
C11B C10B H10C 120.7
C10B C11B C12B 120.4(3)
C10B C11B H11C 119.8
C12B C11B H11C 119.8
C11B C12B C7B 122.9(3)
C11B C12B H12C 118.5
C7B C12B H12C 118.5
C18B C13B C14B 114.9(3)
C18B C13B B1 122.8(3)
C14B C13B B1 122.0(3)
C15B C14B C13B 123.0(3)
C15B C14B H14C 118.5
C13B C14B H14C 118.5
C14B C15B C16B 120.2(3)
C14B C15B H15C 119.9
C16B C15B H15C 119.9
C17B C16B C15B 118.6(3)
C17B C16B H16C 120.7
C15B C16B H16C 120.7
C16B C17B C18B 120.5(3)
C16B C17B H17C 119.8
C18B C17B H17C 119.8
C17B C18B C13B 122.8(3)
C17B C18B H18C 118.6
C13B C18B H18C 118.6
C24B C19B C20B 115.1(3)
C24B C19B B1 123.8(3)
C20B C19B B1 120.8(3)
C21B C20B C19B 122.8(3)
C21B C20B H20C 118.6
C19B C20B H20C 118.6
C22B C21B C20B 120.4(3)
C22B C21B H21A 119.8
C20B C21B H21A 119.8
C21B C22B C23B 118.8(3)
C21B C22B H22A 120.6
C23B C22B H22A 120.6
C22B C23B C24B 120.1(3)
C22B C23B H23A 119.9
C24B C23B H23A 119.9
C23B C24B C19B 122.8(3)
C23B C24B H24A 118.6
C19B C24B H24A 118.6
C24 C23 C22 103.1(3)
C24 C23 H23B 111.2
C22 C23 H23B 111.2
C24 C23 H23C 111.2
C22 C23 H23C 111.2
H23B C23 H23C 109.1
O10 Dy2 O7 143.12(8)
O10 Dy2 O8 144.30(7)
O7 Dy2 O8 72.33(7)
O10 Dy2 O6 71.25(8)
O7 Dy2 O6 71.93(8)
O8 Dy2 O6 144.19(8)
O10 Dy2 O9 72.55(8)
O7 Dy2 O9 144.26(8)
O8 Dy2 O9 72.47(7)
O6 Dy2 O9 143.28(8)
O10 Dy2 Cl3 90.96(5)
O7 Dy2 Cl3 90.18(6)
O8 Dy2 Cl3 93.53(5)
O6 Dy2 Cl3 88.63(6)
O9 Dy2 Cl3 85.99(5)
O10 Dy2 Cl4 88.87(5)
O7 Dy2 Cl4 90.11(6)
O8 Dy2 Cl4 86.46(5)
O6 Dy2 Cl4 91.56(6)
O9 Dy2 Cl4 93.71(5)
Cl3 Dy2 Cl4 179.69(3)
C21 O6 C24 109.7(2)
C21 O6 Dy2 125.47(18)
C24 O6 Dy2 124.80(19)
C25 O7 C28 109.1(2)
C25 O7 Dy2 125.72(18)
C28 O7 Dy2 125.16(19)
C29 O8 C32 109.4(2)
C29 O8 Dy2 122.53(17)
C32 O8 Dy2 127.56(18)
C36 O9 C33 109.0(2)
C36 O9 Dy2 125.95(18)
C33 O9 Dy2 125.01(19)
C40 O10 C37 108.6(2)
C40 O10 Dy2 126.55(18)
C37 O10 Dy2 124.83(17)
O6 C21 C22 104.9(3)
O6 C21 H21B 110.8
C22 C21 H21B 110.8
O6 C21 H21C 110.8
C22 C21 H21C 110.8
H21B C21 H21C 108.9
C21 C22 C23 103.2(3)
C21 C22 H22B 111.1
C23 C22 H22B 111.1
C21 C22 H22C 111.1
C23 C22 H22C 111.1
H22B C22 H22C 109.1
O6 C24 C23 104.9(3)
O6 C24 H24B 110.8
C23 C24 H24B 110.8
O6 C24 H24C 110.8
C23 C24 H24C 110.8
H24B C24 H24C 108.8
O7 C25 C26 104.6(3)
O7 C25 H25A 110.8
C26 C25 H25A 110.8
O7 C25 H25B 110.8
C26 C25 H25B 110.8
H25A C25 H25B 108.9
C27 C26 C25 102.3(3)
C27 C26 H26A 111.3
C25 C26 H26A 111.3
C27 C26 H26B 111.3
C25 C26 H26B 111.3
H26A C26 H26B 109.2
C28 C27 C26 102.7(3)
C28 C27 H27A 111.2
C26 C27 H27A 111.2
C28 C27 H27B 111.2
C26 C27 H27B 111.2
H27A C27 H27B 109.1
O7 C28 C27 105.4(3)
O7 C28 H28A 110.7
C27 C28 H28A 110.7
O7 C28 H28B 110.7
C27 C28 H28B 110.7
H28A C28 H28B 108.8
O8 C29 C30 105.6(3)
O8 C29 H29A 110.6
C30 C29 H29A 110.6
O8 C29 H29B 110.6
C30 C29 H29B 110.6
H29A C29 H29B 108.8
C29 C30 C31 102.8(3)
C29 C30 H30A 111.2
C31 C30 H30A 111.2
C29 C30 H30B 111.2
C31 C30 H30B 111.2
H30A C30 H30B 109.1
C32 C31 C30 103.2(3)
C32 C31 H31A 111.1
C30 C31 H31A 111.1
C32 C31 H31B 111.1
C30 C31 H31B 111.1
H31A C31 H31B 109.1
O8 C32 C31 105.6(3)
O8 C32 H32A 110.6
C31 C32 H32A 110.6
O8 C32 H32B 110.6
C31 C32 H32B 110.6
H32A C32 H32B 108.7
O9 C33 C34 106.0(3)
O9 C33 H33A 110.5
C34 C33 H33A 110.5
O9 C33 H33B 110.5
C34 C33 H33B 110.5
H33A C33 H33B 108.7
C33 C34 C35 103.0(3)
C33 C34 H34A 111.2
C35 C34 H34A 111.2
C33 C34 H34B 111.2
C35 C34 H34B 111.2
H34A C34 H34B 109.1
C36 C35 C34 102.4(3)
C36 C35 H35A 111.3
C34 C35 H35A 111.3
C36 C35 H35B 111.3
C34 C35 H35B 111.3
H35A C35 H35B 109.2
O9 C36 C35 104.8(3)
O9 C36 H36A 110.8
C35 C36 H36A 110.8
O9 C36 H36B 110.8
C35 C36 H36B 110.8
H36A C36 H36B 108.9
O10 C37 C38 105.0(2)
O10 C37 H37A 110.7
C38 C37 H37A 110.7
O10 C37 H37B 110.7
C38 C37 H37B 110.7
H37A C37 H37B 108.8
C37 C38 C39 102.2(3)
C37 C38 H38A 111.3
C39 C38 H38A 111.3
C37 C38 H38B 111.3
C39 C38 H38B 111.3
H38A C38 H38B 109.2
C40 C39 C38 101.5(3)
C40 C39 H39A 111.5
C38 C39 H39A 111.5
C40 C39 H39B 111.5
C38 C39 H39B 111.5
H39A C39 H39B 109.3
O10 C40 C39 105.3(3)
O10 C40 H40A 110.7
C39 C40 H40A 110.7
O10 C40 H40B 110.7
C39 C40 H40B 110.7
H40A C40 H40B 108.8
O1S C4S C3S 105.9(3)
O1S C4S H4SC 110.4
C3S C4S H4SC 111.3
O1S C4S H4SD 110.5
C3S C4S H4SD 110.3
H4SC C4S H4SD 108.5
C43B B2 C25B 112.7(2)
C43B B2 C37B 105.0(2)
C25B B2 C37B 113.0(2)
C43B B2 C31B 111.4(2)
C25B B2 C31B 103.5(2)
C37B B2 C31B 111.5(3)
C26B C25B C30B 114.8(3)
C26B C25B B2 125.0(3)
C30B C25B B2 119.8(3)
C27B C26B C25B 122.7(3)
C27B C26B H26C 118.6
C25B C26B H26C 118.6
C28B C27B C26B 120.4(3)
C28B C27B H27C 119.8
C26B C27B H27C 119.8
C27B C28B C29B 118.9(3)
C27B C28B H28C 120.5
C29B C28B H28C 120.5
C28B C29B C30B 120.0(3)
C28B C29B H29C 120.0
C30B C29B H29C 120.0
C29B C30B C25B 123.1(3)
C29B C30B H30C 118.4
C25B C30B H30C 118.4
C36B C31B C32B 115.4(3)
C36B C31B B2 124.7(3)
C32B C31B B2 119.7(3)
C33B C32B C31B 122.4(4)
C33B C32B H32C 118.8
C31B C32B H32C 118.8
C34B C33B C32B 119.6(4)
C34B C33B H33C 120.2
C32B C33B H33C 120.2
C33B C34B C35B 120.1(4)
C33B C34B H34C 120.0
C35B C34B H34C 120.0
C34B C35B C36B 119.6(4)
C34B C35B H35C 120.2
C36B C35B H35C 120.2
C35B C36B C31B 122.9(4)
C35B C36B H36C 118.6
C31B C36B H36C 118.6
C42B C37B C38B 114.8(3)
C42B C37B B2 124.4(3)
C38B C37B B2 120.7(3)
C39B C38B C37B 122.7(3)
C39B C38B H38C 118.6
C37B C38B H38C 118.6
C40B C39B C38B 120.4(3)
C40B C39B H39C 119.8
C38B C39B H39C 119.8
C39B C40B C41B 119.1(3)
C39B C40B H40C 120.4
C41B C40B H40C 120.4
C40B C41B C42B 119.9(3)
C40B C41B H41A 120.0
C42B C41B H41A 120.0
C41B C42B C37B 123.0(3)
C41B C42B H42A 118.5
C37B C42B H42A 118.5
C48B C43B C44B 115.2(3)
C48B C43B B2 122.9(3)
C44B C43B B2 121.6(3)
C45B C44B C43B 122.5(3)
C45B C44B H44A 118.7
C43B C44B H44A 118.7
C44B C45B C46B 120.5(3)
C44B C45B H45A 119.7
C46B C45B H45A 119.7
C47B C46B C45B 118.9(3)
C47B C46B H46A 120.5
C45B C46B H46A 120.5
C46B C47B C48B 120.1(3)
C46B C47B H47A 119.9
C48B C47B H47A 119.9
C47B C48B C43B 122.7(3)
C47B C48B H48A 118.6
C43B C48B H48A 118.6
O1S C1S C2S 106.5(4)
O1S C1S C2S' 108.9(5)
O1S C1S H1SC 110.4
C2S C1S H1SC 110.5
O1S C1S H1SD 110.4
C2S C1S H1SD 110.2
H1SC C1S H1SD 108.9
O1S C1S H1SA 109.5
C2S' C1S H1SA 109.0
O1S C1S H1SB 110.3
C2S' C1S H1SB 110.7
H1SA C1S H1SB 108.5
C4S C3S C2S' 97.7(7)
C4S C3S C2S 105.5(3)
C4S C3S H3SC 110.4
C2S C3S H3SC 110.6
C4S C3S H3SD 110.7
C2S C3S H3SD 110.9
H3SC C3S H3SD 108.8
C4S C3S H3SA 112.0
C2S' C3S H3SA 112.7
C4S C3S H3SB 112.0
C2S' C3S H3SB 112.2
H3SA C3S H3SB 109.8
C1 C2 C3 103.9(3)
C1 C2 H2A 111.0
C3 C2 H2A 111.0
C1 C2 H2B 111.0
C3 C2 H2B 111.0
H2A C2 H2B 109.0
C1S C2S C3S 102.6(4)
C1S C2S H2SA 111.3
C3S C2S H2SA 111.3
C1S C2S H2SB 111.3
C3S C2S H2SB 111.3
H2SA C2S H2SB 109.2
C3 C2' C1 104.2(3)
C3 C2' H2'A 111.7
C1 C2' H2'A 111.7
C3 C2' H2'B 110.2
C1 C2' H2'B 110.3
H2'A C2' H2'B 108.7
C1S C2S' C3S 102.7(4)
C1S C2S' H2SC 112.0
C3S C2S' H2SC 111.4
C1S C2S' H2SD 110.9
C3S C2S' H2SD 111.0
H2SC C2S' H2SD 108.9

loop_
_geom_bond_atom_site_label_1
_geom_bond_atom_site_label_2
_geom_bond_distance
Dy1 O3 2.390(2)
Dy1 O4 2.391(2)
Dy1 O2 2.393(2)
Dy1 O5 2.399(2)
Dy1 O1 2.400(2)
Dy1 Cl1 2.5628(8)
Dy1 Cl2 2.5689(7)
O1 C1 1.447(4)
O1 C4 1.459(4)
O2 C5 1.450(4)
O2 C8 1.465(4)
O3 C9 1.456(4)
O3 C12 1.467(4)
O4 C16 1.459(4)
O4 C13 1.469(3)
O5 C17 1.457(4)
O5 C20 1.458(4)
C1 C2 1.502(3)
C1 C2' 1.506(3)
C1 H1C 0.9601
C1 H1D 0.9600
C1 H1A 0.9601
C1 H1B 0.9601
C3 C4 1.496(5)
C3 C2' 1.501(3)
C3 C2 1.512(3)
C3 H3C 0.9602
C3 H3D 0.9600
C3 H3A 0.9601
C3 H3B 0.9600
C4 H4A 0.9900
C4 H4B 0.9900
C5 C6 1.513(5)
C5 H5A 0.9900
C5 H5B 0.9900
C6 C7 1.519(5)
C6 H6A 0.9900
C6 H6B 0.9900
C7 C8 1.510(5)
C7 H7A 0.9900
C7 H7B 0.9900
C8 H8A 0.9900
C8 H8B 0.9900
C9 C10 1.505(5)
C9 H9A 0.9900
C9 H9B 0.9900
C10 C11 1.522(5)
C10 H10A 0.9900
C10 H10B 0.9900
C11 C12 1.515(5)
C11 H11A 0.9900
C11 H11B 0.9900
C12 H12A 0.9900
C12 H12B 0.9900
C13 C14 1.507(5)
C13 H13A 0.9900
C13 H13B 0.9900
C14 C15 1.517(5)
C14 H14A 0.9900
C14 H14B 0.9900
C15 C16 1.502(5)
C15 H15A 0.9900
C15 H15B 0.9900
C16 H16A 0.9900
C16 H16B 0.9900
C17 C18 1.502(5)
C17 H17A 0.9900
C17 H17B 0.9900
C18 C19 1.523(5)
C18 H18A 0.9900
C18 H18B 0.9900
C19 C20 1.519(5)
C19 H19A 0.9900
C19 H19B 0.9900
C20 H20A 0.9900
C20 H20B 0.9900
O1S C1S 1.398(5)
O1S C4S 1.439(5)
B1 C19B 1.643(5)
B1 C13B 1.644(5)
B1 C7B 1.651(4)
B1 C1B 1.654(5)
C1B C2B 1.393(5)
C1B C6B 1.406(4)
C2B C3B 1.392(5)
C2B H2BA 0.9500
C3B C4B 1.371(5)
C3B H3BA 0.9500
C4B C5B 1.388(5)
C4B H4BA 0.9500
C5B C6B 1.389(5)
C5B H5BA 0.9500
C6B H6BA 0.9500
C7B C12B 1.401(4)
C7B C8B 1.406(4)
C8B C9B 1.388(4)
C8B H8BA 0.9500
C9B C10B 1.383(5)
C9B H9BA 0.9500
C10B C11B 1.383(5)
C10B H10C 0.9500
C11B C12B 1.392(4)
C11B H11C 0.9500
C12B H12C 0.9500
C13B C18B 1.402(4)
C13B C14B 1.407(4)
C14B C15B 1.387(4)
C14B H14C 0.9500
C15B C16B 1.392(5)
C15B H15C 0.9500
C16B C17B 1.384(4)
C16B H16C 0.9500
C17B C18B 1.390(4)
C17B H17C 0.9500
C18B H18C 0.9500
C19B C24B 1.399(4)
C19B C20B 1.406(4)
C20B C21B 1.390(4)
C20B H20C 0.9500
C21B C22B 1.384(5)
C21B H21A 0.9500
C22B C23B 1.386(5)
C22B H22A 0.9500
C23B C24B 1.397(4)
C23B H23A 0.9500
C24B H24A 0.9500
C23 C24 1.512(5)
C23 C22 1.518(5)
C23 H23B 0.9900
C23 H23C 0.9900
Dy2 O10 2.369(2)
Dy2 O7 2.375(2)
Dy2 O8 2.390(2)
Dy2 O6 2.403(2)
Dy2 O9 2.416(2)
Dy2 Cl3 2.5677(8)
Dy2 Cl4 2.5871(7)
O6 C21 1.467(4)
O6 C24 1.467(4)
O7 C25 1.453(4)
O7 C28 1.466(4)
O8 C29 1.463(4)
O8 C32 1.466(4)
O9 C36 1.459(4)
O9 C33 1.465(4)
O10 C40 1.462(4)
O10 C37 1.468(4)
C21 C22 1.501(5)
C21 H21B 0.9900
C21 H21C 0.9900
C22 H22B 0.9900
C22 H22C 0.9900
C24 H24B 0.9900
C24 H24C 0.9900
C25 C26 1.511(5)
C25 H25A 0.9900
C25 H25B 0.9900
C26 C27 1.507(5)
C26 H26A 0.9900
C26 H26B 0.9900
C27 C28 1.506(5)
C27 H27A 0.9900
C27 H27B 0.9900
C28 H28A 0.9900
C28 H28B 0.9900
C29 C30 1.516(5)
C29 H29A 0.9900
C29 H29B 0.9900
C30 C31 1.524(5)
C30 H30A 0.9900
C30 H30B 0.9900
C31 C32 1.510(5)
C31 H31A 0.9900
C31 H31B 0.9900
C32 H32A 0.9900
C32 H32B 0.9900
C33 C34 1.510(5)
C33 H33A 0.9900
C33 H33B 0.9900
C34 C35 1.522(5)
C34 H34A 0.9900
C34 H34B 0.9900
C35 C36 1.506(5)
C35 H35A 0.9900
C35 H35B 0.9900
C36 H36A 0.9900
C36 H36B 0.9900
C37 C38 1.507(4)
C37 H37A 0.9900
C37 H37B 0.9900
C38 C39 1.524(4)
C38 H38A 0.9900
C38 H38B 0.9900
C39 C40 1.504(5)
C39 H39A 0.9900
C39 H39B 0.9900
C40 H40A 0.9900
C40 H40B 0.9900
C4S C3S 1.501(6)
C4S H4SC 0.9600
C4S H4SD 0.9600
B2 C43B 1.636(4)
B2 C25B 1.636(5)
B2 C37B 1.646(5)
B2 C31B 1.653(5)
C25B C26B 1.399(4)
C25B C30B 1.409(4)
C26B C27B 1.391(5)
C26B H26C 0.9500
C27B C28B 1.382(5)
C27B H27C 0.9500
C28B C29B 1.384(5)
C28B H28C 0.9500
C29B C30B 1.386(4)
C29B H29C 0.9500
C30B H30C 0.9500
C31B C36B 1.397(5)
C31B C32B 1.402(5)
C32B C33B 1.394(5)
C32B H32C 0.9500
C33B C34B 1.375(6)
C33B H33C 0.9500
C34B C35B 1.377(6)
C34B H34C 0.9500
C35B C36B 1.388(5)
C35B H35C 0.9500
C36B H36C 0.9500
C37B C42B 1.400(4)
C37B C38B 1.407(4)
C38B C39B 1.384(5)
C38B H38C 0.9500
C39B C40B 1.379(5)
C39B H39C 0.9500
C40B C41B 1.379(5)
C40B H40C 0.9500
C41B C42B 1.393(4)
C41B H41A 0.9500
C42B H42A 0.9500
C43B C48B 1.405(4)
C43B C44B 1.412(4)
C44B C45B 1.382(4)
C44B H44A 0.9500
C45B C46B 1.386(4)
C45B H45A 0.9500
C46B C47B 1.386(4)
C46B H46A 0.9500
C47B C48B 1.390(4)
C47B H47A 0.9500
C48B H48A 0.9500
C1S C2S 1.505(3)
C1S C2S' 1.505(3)
C1S H1SC 0.9599
C1S H1SD 0.9601
C1S H1SA 0.9602
C1S H1SB 0.9601
C3S C2S' 1.506(3)
C3S C2S 1.510(3)
C3S H3SC 0.9600
C3S H3SD 0.9600
C3S H3SA 0.9600
C3S H3SB 0.9601
C2 H2A 0.9900
C2 H2B 0.9900
C2S H2SA 0.9900
C2S H2SB 0.9900
C2' H2'A 0.9901
C2' H2'B 0.9900
C2S' H2SC 0.9899
C2S' H2SD 0.9900

loop_
_geom_torsion_atom_site_label_1
_geom_torsion_atom_site_label_2
_geom_torsion_atom_site_label_3
_geom_torsion_atom_site_label_4
_geom_torsion
C4 O1 C1 C2 2.5(5)
Dy1 O1 C1 C2 -179.9(4)
C4 O1 C1 C2' 29.2(7)
Dy1 O1 C1 C2' -153.2(6)
C1 O1 C4 C3 -27.1(4)
Dy1 O1 C4 C3 155.3(2)
C2' C3 C4 O1 14.8(7)
C2 C3 C4 O1 39.9(5)
C8 O2 C5 C6 -9.5(4)
Dy1 O2 C5 C6 176.3(2)
O2 C5 C6 C7 30.7(4)
C5 C6 C7 C8 -39.7(4)
C5 O2 C8 C7 -15.9(4)
Dy1 O2 C8 C7 158.4(2)
C6 C7 C8 O2 34.5(4)
C12 O3 C9 C10 -19.4(4)
Dy1 O3 C9 C10 157.5(2)
O3 C9 C10 C11 35.8(3)
C9 C10 C11 C12 -38.3(3)
C9 O3 C12 C11 -5.2(4)
Dy1 O3 C12 C11 177.9(2)
C10 C11 C12 O3 27.3(3)
C16 O4 C13 C14 -14.6(3)
Dy1 O4 C13 C14 161.4(2)
O4 C13 C14 C15 32.2(3)
C13 C14 C15 C16 -37.5(3)
C13 O4 C16 C15 -9.2(4)
Dy1 O4 C16 C15 174.8(2)
C14 C15 C16 O4 29.0(4)
C20 O5 C17 C18 9.5(4)
Dy1 O5 C17 C18 -172.6(2)
O5 C17 C18 C19 -28.1(4)
C17 C18 C19 C20 35.3(4)
C17 O5 C20 C19 13.1(3)
Dy1 O5 C20 C19 -164.8(2)
C18 C19 C20 O5 -29.9(4)
C19B B1 C1B C2B -120.3(3)
C13B B1 C1B C2B 118.2(3)
C7B B1 C1B C2B 2.1(4)
C19B B1 C1B C6B 59.0(3)
C13B B1 C1B C6B -62.5(4)
C7B B1 C1B C6B -178.5(3)
C6B C1B C2B C3B 0.9(5)
B1 C1B C2B C3B -179.7(3)
C1B C2B C3B C4B -0.8(5)
C2B C3B C4B C5B 0.2(6)
C3B C4B C5B C6B 0.2(5)
C4B C5B C6B C1B -0.1(5)
C2B C1B C6B C5B -0.5(5)
B1 C1B C6B C5B -179.9(3)
C19B B1 C7B C12B -11.5(4)
C13B B1 C7B C12B 113.0(3)
C1B B1 C7B C12B -128.7(3)
C19B B1 C7B C8B 171.8(3)
C13B B1 C7B C8B -63.6(3)
C1B B1 C7B C8B 54.7(4)
C12B C7B C8B C9B 1.7(5)
B1 C7B C8B C9B 178.7(3)
C7B C8B C9B C10B -0.3(5)
C8B C9B C10B C11B -1.5(5)
C9B C10B C11B C12B 1.8(5)
C10B C11B C12B C7B -0.3(5)
C8B C7B C12B C11B -1.4(5)
B1 C7B C12B C11B -178.2(3)
C19B B1 C13B C18B 42.1(4)
C7B B1 C13B C18B -82.2(3)
C1B B1 C13B C18B 157.7(3)
C19B B1 C13B C14B -144.5(3)
C7B B1 C13B C14B 91.1(3)
C1B B1 C13B C14B -28.9(4)
C18B C13B C14B C15B 0.3(5)
B1 C13B C14B C15B -173.6(3)
C13B C14B C15B C16B -1.3(5)
C14B C15B C16B C17B 1.0(5)
C15B C16B C17B C18B 0.4(5)
C16B C17B C18B C13B -1.4(5)
C14B C13B C18B C17B 1.0(4)
B1 C13B C18B C17B 174.9(3)
C13B B1 C19B C24B 21.3(4)
C7B B1 C19B C24B 141.3(3)
C1B B1 C19B C24B -97.2(3)
C13B B1 C19B C20B -166.1(3)
C7B B1 C19B C20B -46.1(4)
C1B B1 C19B C20B 75.4(3)
C24B C19B C20B C21B -2.1(4)
B1 C19B C20B C21B -175.4(3)
C19B C20B C21B C22B 1.7(5)
C20B C21B C22B C23B -0.4(5)
C21B C22B C23B C24B -0.3(5)
C22B C23B C24B C19B -0.2(5)
C20B C19B C24B C23B 1.4(4)
B1 C19B C24B C23B 174.4(3)
C24 O6 C21 C22 -13.8(4)
Dy2 O6 C21 C22 164.1(2)
O6 C21 C22 C23 31.9(4)
C24 C23 C22 C21 -38.0(4)
C21 O6 C24 C23 -10.2(4)
Dy2 O6 C24 C23 172.0(2)
C22 C23 C24 O6 29.7(4)
C28 O7 C25 C26 -17.0(4)
Dy2 O7 C25 C26 164.8(2)
O7 C25 C26 C27 35.1(4)
C25 C26 C27 C28 -39.5(4)
C25 O7 C28 C27 -8.0(4)
Dy2 O7 C28 C27 170.2(2)
C26 C27 C28 O7 29.7(4)
C32 O8 C29 C30 12.2(3)
Dy2 O8 C29 C30 -160.1(2)
O8 C29 C30 C31 -30.3(4)
C29 C30 C31 C32 36.6(4)
C29 O8 C32 C31 11.1(3)
Dy2 O8 C32 C31 -177.00(19)
C30 C31 C32 O8 -29.7(3)
C36 O9 C33 C34 -4.4(4)
Dy2 O9 C33 C34 176.4(2)
O9 C33 C34 C35 26.2(4)
C33 C34 C35 C36 -37.5(4)
C33 O9 C36 C35 -19.6(4)
Dy2 O9 C36 C35 159.6(2)
C34 C35 C36 O9 35.3(4)
C40 O10 C37 C38 -11.8(3)
Dy2 O10 C37 C38 167.78(19)
O10 C37 C38 C39 33.1(3)
C37 C38 C39 C40 -41.3(3)
C37 O10 C40 C39 -14.7(3)
Dy2 O10 C40 C39 165.7(2)
C38 C39 C40 O10 34.7(3)
C1S O1S C4S C3S -33.2(5)
C43B B2 C25B C26B -22.3(4)
C37B B2 C25B C26B -141.1(3)
C31B B2 C25B C26B 98.2(3)
C43B B2 C25B C30B 164.8(3)
C37B B2 C25B C30B 46.0(4)
C31B B2 C25B C30B -74.7(3)
C30B C25B C26B C27B -1.1(5)
B2 C25B C26B C27B -174.4(3)
C25B C26B C27B C28B 0.0(5)
C26B C27B C28B C29B 0.6(5)
C27B C28B C29B C30B -0.1(5)
C28B C29B C30B C25B -1.1(5)
C26B C25B C30B C29B 1.7(4)
B2 C25B C30B C29B 175.3(3)
C43B B2 C31B C36B -133.3(3)
C25B B2 C31B C36B 105.3(3)
C37B B2 C31B C36B -16.4(4)
C43B B2 C31B C32B 52.2(4)
C25B B2 C31B C32B -69.2(3)
C37B B2 C31B C32B 169.1(3)
C36B C31B C32B C33B 0.3(5)
B2 C31B C32B C33B 175.3(3)
C31B C32B C33B C34B -0.6(6)
C32B C33B C34B C35B 0.5(6)
C33B C34B C35B C36B -0.2(6)
C34B C35B C36B C31B -0.2(5)
C32B C31B C36B C35B 0.1(5)
B2 C31B C36B C35B -174.6(3)
C43B B2 C37B C42B -104.7(3)
C25B B2 C37B C42B 18.5(4)
C31B B2 C37B C42B 134.6(3)
C43B B2 C37B C38B 71.8(3)
C25B B2 C37B C38B -165.0(3)
C31B B2 C37B C38B -48.9(4)
C42B C37B C38B C39B -2.2(5)
B2 C37B C38B C39B -179.0(3)
C37B C38B C39B C40B 1.4(5)
C38B C39B C40B C41B 0.5(5)
C39B C40B C41B C42B -1.4(5)
C40B C41B C42B C37B 0.5(5)
C38B C37B C42B C41B 1.2(4)
B2 C37B C42B C41B 177.9(3)
C25B B2 C43B C48B 141.6(3)
C37B B2 C43B C48B -95.1(3)
C31B B2 C43B C48B 25.7(4)
C25B B2 C43B C44B -45.0(4)
C37B B2 C43B C44B 78.3(3)
C31B B2 C43B C44B -160.9(3)
C48B C43B C44B C45B -1.4(5)
B2 C43B C44B C45B -175.3(3)
C43B C44B C45B C46B 1.9(5)
C44B C45B C46B C47B -0.9(5)
C45B C46B C47B C48B -0.5(5)
C46B C47B C48B C43B 1.0(5)
C44B C43B C48B C47B 0.0(5)
B2 C43B C48B C47B 173.8(3)
C4S O1S C1S C2S 39.7(6)
C4S O1S C1S C2S' 7.5(11)
O1S C4S C3S C2S' 44.3(9)
O1S C4S C3S C2S 14.0(6)
O1 C1 C2 C3 22.6(7)
C4 C3 C2 C1 -37.9(6)
O1S C1S C2S C3S -29.7(7)
C4S C3S C2S C1S 8.8(8)
C4 C3 C2' C1 2.3(10)
O1 C1 C2' C3 -18.9(10)
O1S C1S C2S' C3S 20.4(16)
C4S C3S C2S' C1S -37.6(14)
